data_1555273
loop_
_publ_author_name
'Cui, Peng'
'McMahon, David P.'
'Spackman, Peter R.'
'Alston, Ben M.'
'Little, Marc A.'
'Day, Graeme M.'
'Cooper, Andrew I.'

_publ_section_title
;
 Mining predicted crystal structure landscapes with high throughput
 crystallisation: old molecules, new insights
;
_journal_issue 43
_journal_name_full 'Chemical Science'
_journal_page_first 9988
_journal_paper_doi 10.1039/C9SC02832C
_journal_volume 10
_journal_year 2019
_chemical_formula_moiety '(C14 H20 O8), 17.5(O)'
_chemical_formula_sum 'C14 H20 O25.5'
_chemical_formula_weight 596.30
_space_group_crystal_system tetragonal
_space_group_IT_number 134
_space_group_name_Hall '-P 4ac 2bc'
_space_group_name_H-M_alt 'P 42/n n m :2'
_atom_sites_solution_hydrogens mixed
_atom_sites_solution_primary dual
_audit_creation_date 2019-01-07
_audit_creation_method
;
Olex2 1.2
(compiled 2018.05.29 svn.r3508 for OlexSys, GUI svn.r5506)
;
_audit_update_record
;
2019-05-10 deposited with the CCDC.	2019-08-20 downloaded from the CCDC.
;
_cell_angle_alpha 90
_cell_angle_beta 90
_cell_angle_gamma 90
_cell_formula_units_Z 2
_cell_length_a 11.4331(8)
_cell_length_b 11.4331(8)
_cell_length_c 11.4312(8)
_cell_measurement_reflns_used 5245
_cell_measurement_temperature 200
_cell_measurement_theta_max 26.358
_cell_measurement_theta_min 2.519
_cell_volume 1494.24(18)
_computing_cell_refinement 'SAINT v8.34A (Bruker, 2013)'
_computing_data_collection 'CrystalClear-SM Expert 2.0 r7 (Rigaku, 2011)'
_computing_data_reduction 'SAINT v8.34A (Bruker, 2013)'
_computing_molecular_graphics 'Olex2 (Dolomanov et al., 2009)'
_computing_publication_material 'Olex2 (Dolomanov et al., 2009)'
_computing_structure_refinement 'XL (Sheldrick, 2008)'
_computing_structure_solution 'ShelXT (Sheldrick, 2015)'
_diffrn_ambient_temperature 200
_diffrn_detector CCD
_diffrn_detector_area_resol_mean 28.5714
_diffrn_detector_type 'Rigaku Saturn724+'
_diffrn_measured_fraction_theta_full 1.000
_diffrn_measured_fraction_theta_max 1.000
_diffrn_measurement_device 'AFC12 (Right): Kappa 3 circle'
_diffrn_measurement_device_type 'Rigaku Saturn724+ (2x2 bin mode)'
_diffrn_measurement_method 'profile data from \w-scans'
_diffrn_measurement_specimen_support 'Mitegen 50um'
_diffrn_radiation_collimation 0.3
_diffrn_radiation_monochromator Confocal
_diffrn_radiation_probe x-ray
_diffrn_radiation_type MoK\a
_diffrn_radiation_wavelength 0.71073
_diffrn_reflns_av_R_equivalents 0.0453
_diffrn_reflns_av_unetI/netI 0.0193
_diffrn_reflns_Laue_measured_fraction_full 1.000
_diffrn_reflns_Laue_measured_fraction_max 1.000
_diffrn_reflns_limit_h_max 14
_diffrn_reflns_limit_h_min -14
_diffrn_reflns_limit_k_max 14
_diffrn_reflns_limit_k_min -14
_diffrn_reflns_limit_l_max 14
_diffrn_reflns_limit_l_min -10
_diffrn_reflns_number 17215
_diffrn_reflns_point_group_measured_fraction_full 1.000
_diffrn_reflns_point_group_measured_fraction_max 1.000
_diffrn_reflns_theta_full 25.242
_diffrn_reflns_theta_max 26.360
_diffrn_reflns_theta_min 1.781
_diffrn_source 'Rotating Anode'
_diffrn_source_current 24.0
_diffrn_source_power 1.2
_diffrn_source_target Mo
_diffrn_source_type 'Rotating Anode'
_diffrn_source_voltage 50.0
_diffrn_standards_number 0
_exptl_absorpt_coefficient_mu 0.134
_exptl_absorpt_correction_T_max 0.7454
_exptl_absorpt_correction_T_min 0.4951
_exptl_absorpt_correction_type multi-scan
_exptl_absorpt_process_details
;
SADABS-2014/5 (Bruker,2014/5) was used for absorption correction. 
Estimated minimum and maximum transmission:  0.4951  0.7454
Additional spherical absorption correction applied with mu*r =  0.2000
Lambda/2 correction factor = 0.00150
;
_exptl_crystal_colour colourless
_exptl_crystal_colour_primary colourless
_exptl_crystal_density_diffrn 1.325
_exptl_crystal_description prism
_exptl_crystal_F_000 616
_exptl_crystal_size_max 0.135
_exptl_crystal_size_mid 0.11
_exptl_crystal_size_min 0.11
_refine_diff_density_max 0.177
_refine_diff_density_min -0.398
_refine_diff_density_rms 0.084
_refine_ls_extinction_method none
_refine_ls_goodness_of_fit_ref 1.142
_refine_ls_hydrogen_treatment constr
_refine_ls_matrix_type full
_refine_ls_number_parameters 98
_refine_ls_number_reflns 829
_refine_ls_number_restraints 6
_refine_ls_restrained_S_all 1.148
_refine_ls_R_factor_all 0.0860
_refine_ls_R_factor_gt 0.0760
_refine_ls_shift/su_max 0.001
_refine_ls_shift/su_mean 0.000
_refine_ls_structure_factor_coef Fsqd
_refine_ls_weighting_details 'w=1/[\s^2^(Fo^2^)+(0.1228P)^2^+0.2939P] where P=(Fo^2^+2Fc^2^)/3'
_refine_ls_weighting_scheme calc
_refine_ls_wR_factor_gt 0.1852
_refine_ls_wR_factor_ref 0.2009
_reflns_Friedel_coverage 0.000
_reflns_number_gt 682
_reflns_number_total 829
_reflns_threshold_expression 'I > 2\s(I)'
_cod_data_source_file c9sc02832c2.cif
_cod_data_source_block ADTA_2-35_THF-1-3-dimethoxybenzene_publ
_cod_original_cell_volume 1494.2(2)
_cod_original_sg_symbol_H-M 'P 42/n n m'
_cod_original_formula_sum 'C14 H20 O25.50'
_cod_database_code 1555273
_shelx_shelxl_version_number 2014/7
_shelx_space_group_comment
;
The symmetry employed for this shelxl refinement is uniquely defined
by the following loop, which should always be used as a source of
symmetry information in preference to the above space-group names.
They are only intended as comments.
;
_olex2_refinement_description
;
1. Twinned data refinement
 Scales: 0.532(12)
 0.468(12)
2. Fixed Uiso
 At 1.2 times of:
  All C(H,H) groups
 At 1.5 times of:
  All O(H) groups
3. Uiso/Uaniso restraints and constraints
Uanis(O1) \\sim Ueq: with sigma of 0.01 and sigma for terminal atoms of 0.02
4. Others
 Fixed Sof: O1(0.16667) H1(0.16667) O2(0.33333) H2(0.33333) O3(0.33333)
 H3(0.33333) O4(0.16667) H4(0.16667) H1A(0.5) H1B(0.5) H3B(0.25) H3A(0.25)
 O1S(0.125) O3S(0.125) O4S(0.25) O6S(0.125) O7S(0.0625) O5S(0.125) O9S(0.25)
 O10S(0.25) O11S(0.25) O12S(0.125) O13S(0.25) O8S(0.125) O2S(0.125)
 Fixed X: H1(0.443999) H2(0.402549) H3(0.44502) H4(0.516469)
 Fixed Y: H1(0.556009) H2(0.497789) H3(0.45899) H4(0.499439)
 Fixed Z: H1(0.45728) H2(0.486819) H3(0.55843) H4(0.60143)
5.a Secondary CH2 refined with riding coordinates:
 C1(H1A,H1B), C3(H3B,H3A)
;
_olex2_submission_special_instructions 'No special instructions were received'

loop_
_space_group_symop_operation_xyz
'x, y, z'
'-x+1/2, -y+1/2, z'
'-y+1/2, x, z+1/2'
'y, -x+1/2, z+1/2'
'-x+1/2, y, -z+1/2'
'x, -y+1/2, -z+1/2'
'y, x, -z'
'-y+1/2, -x+1/2, -z'
'-x, -y, -z'
'x-1/2, y-1/2, -z'
'y-1/2, -x, -z-1/2'
'-y, x-1/2, -z-1/2'
'x-1/2, -y, z-1/2'
'-x, y-1/2, z-1/2'
'-y, -x, z'
'y-1/2, x-1/2, z'

loop_
_atom_site_label
_atom_site_type_symbol
_atom_site_fract_x
_atom_site_fract_y
_atom_site_fract_z
_atom_site_U_iso_or_equiv
_atom_site_adp_type
_atom_site_occupancy
_atom_site_site_symmetry_order
_atom_site_calc_flag
_atom_site_refinement_flags_posn
_atom_site_refinement_flags_adp
_atom_site_refinement_flags_occupancy
_atom_site_disorder_assembly
_atom_site_disorder_group
O1 O 0.3989(7) 0.6011(7) 0.4880(6) 0.066(4) Uani 0.3333 2 d S TU P A 1
H1 H 0.4440 0.5560 0.4573 0.099 Uiso 0.3333 2 d RS T P B 1
O2 O 0.3518(8) 0.5322(14) 0.5257(13) 0.088(3) Uani 0.3333 1 d . . . A 3
H2 H 0.4025 0.4978 0.4868 0.132 Uiso 0.3333 1 d R . . C 3
O3 O 0.3992(12) 0.4883(7) 0.6025(10) 0.073(3) Uani 0.3333 1 d . . . A 2
H3 H 0.4450 0.4590 0.5584 0.109 Uiso 0.3333 1 d R . . D 2
O4 O 0.4691(6) 0.5309(6) 0.6451(8) 0.079(6) Uani 0.3333 2 d S T P A 1
H4 H 0.5165 0.4994 0.6014 0.118 Uiso 0.1667 1 d R . . E 1
C1 C 0.4062(3) 0.7500 0.7500 0.0308(9) Uani 1 2 d S T P . .
H1A H 0.4568 0.7003 0.7996 0.037 Uiso 0.5 1 calc R . . . .
H1B H 0.4568 0.7996 0.7004 0.037 Uiso 0.5 1 calc R . . . .
C2 C 0.3275(2) 0.6725(2) 0.6725(2) 0.0298(8) Uani 1 2 d S T P A .
C3 C 0.2500 0.7500 0.5951(3) 0.0323(13) Uani 1 4 d S T P . .
H3B H 0.2004 0.7004 0.5444 0.039 Uiso 0.5 2 calc RS T P . .
H3A H 0.2996 0.7996 0.5444 0.039 Uiso 0.5 2 calc RS T P . .
C4 C 0.4047(2) 0.5953(2) 0.5966(3) 0.0354(9) Uani 1 2 d S T P . .
O1S O 0.647(5) 0.787(5) 0.422(4) 0.139(14) Uiso 0.125 1 d . . . F 1
O3S O 0.517(7) 0.806(5) 0.329(5) 0.166(15) Uiso 0.125 1 d . . . G 3
O4S O 0.463(2) 0.887(2) 0.3526(18) 0.132(5) Uiso 0.25 1 d . . . H 4
O6S O 0.630(3) 0.370(3) 0.787(3) 0.173(13) Uiso 0.25 2 d S T P I 6
O7S O 0.319(7) 0.681(7) 0.263(12) 0.23(4) Uiso 0.125 2 d S T P J 7
O5S O 0.5373(13) 0.4627(13) 0.9147(16) 0.086(5) Uiso 0.25 2 d S T P K 5
O9S O 0.5170(13) 0.9573(13) 0.4718(11) 0.096(4) Uiso 0.25 1 d . . . L 9
O10S O 0.5216(14) 0.8957(13) 0.4242(12) 0.089(4) Uiso 0.25 1 d . . . M 10
O11S O 0.580(4) 0.834(4) 0.414(3) 0.191(11) Uiso 0.25 1 d . . . N 11
O12S O 0.708(4) 0.792(4) 0.5000 0.26(3) Uiso 0.25 2 d S T P O 12
O13S O 0.6051(16) 0.8949(16) 0.5000 0.188(7) Uiso 0.5 2 d S T P P 13
O8S O 0.422(6) 0.774(10) 0.272(9) 0.22(3) Uiso 0.125 1 d . . . Q 8
O2S O 0.759(10) 0.613(6) 0.692(5) 0.23(3) Uiso 0.125 1 d . . . R 2

loop_
_atom_site_aniso_label
_atom_site_aniso_U_11
_atom_site_aniso_U_22
_atom_site_aniso_U_33
_atom_site_aniso_U_23
_atom_site_aniso_U_13
_atom_site_aniso_U_12
O1 0.093(6) 0.093(6) 0.012(3) -0.007(2) 0.007(2) 0.042(8)
O2 0.052(6) 0.118(10) 0.094(7) -0.082(6) -0.002(4) 0.003(5)
O3 0.104(8) 0.046(6) 0.068(6) -0.009(3) 0.054(4) -0.005(4)
O4 0.107(9) 0.107(9) 0.022(4) -0.006(2) 0.006(2) 0.075(11)
C1 0.028(2) 0.039(2) 0.0252(19) 0.0001(8) 0.000 0.000
C2 0.0339(18) 0.0339(18) 0.0217(18) -0.0024(5) 0.0024(5) -0.0017(13)
C3 0.037(2) 0.037(2) 0.022(2) 0.000 0.000 0.0058(18)
C4 0.041(2) 0.041(2) 0.025(2) -0.0002(6) 0.0002(6) 0.0041(15)

loop_
_atom_type_symbol
_atom_type_description
_atom_type_scat_dispersion_real
_atom_type_scat_dispersion_imag
_atom_type_scat_source
C C 0.0033 0.0016 'International Tables Vol C Tables 4.2.6.8 and 6.1.1.4'
H H 0.0000 0.0000 'International Tables Vol C Tables 4.2.6.8 and 6.1.1.4'
O O 0.0106 0.0060 'International Tables Vol C Tables 4.2.6.8 and 6.1.1.4'

loop_
_geom_angle_atom_site_label_1
_geom_angle_atom_site_label_2
_geom_angle_atom_site_label_3
_geom_angle
_geom_angle_site_symmetry_1
_geom_angle_site_symmetry_3
C4 O1 H1 111.5(10) . .
C4 O2 H2 106.6(8) . .
C4 O3 H3 110.5(7) . .
C4 O4 H4 113.6(9) . .
H1A C1 H1B 108.3 . .
C2 C1 H1A 110.0 12_667 .
C2 C1 H1A 110.0 . .
C2 C1 H1B 110.0 12_667 .
C2 C1 H1B 110.0 . .
C2 C1 C2 108.6(3) 12_667 .
C1 C2 C1 109.9(2) . 11_567
C3 C2 C1 109.66(17) . 11_567
C3 C2 C1 109.66(17) . .
C4 C2 C1 108.83(19) . .
C4 C2 C1 108.83(19) . 11_567
C4 C2 C3 110.0(3) . .
C2 C3 C2 109.6(3) . 2_565
C2 C3 H3B 109.8 2_565 .
C2 C3 H3B 109.8 . .
C2 C3 H3A 109.8 . .
C2 C3 H3A 109.8 2_565 .
H3B C3 H3A 108.2 . .
O1 C4 C2 120.5(6) . .
O2 C4 O2 98.0(17) 15_665 .
O2 C4 C2 115.3(5) . .
O2 C4 C2 115.3(5) 15_665 .
O3 C4 O3 95.7(13) 15_665 .
O3 C4 C2 121.2(3) . .
O3 C4 C2 121.2(3) 15_665 .
O4 C4 O1 122.3(7) . .
O4 C4 C2 117.2(5) . .
O7S O7S O7S 88(4) 11_566 12_666
O9S O9S O9S 89.997(3) 8_666 16_565
O9S O9S O9S 38.4(15) 16_565 9_676
O9S O9S O9S 51.6(15) 8_666 9_676

loop_
_geom_bond_atom_site_label_1
_geom_bond_atom_site_label_2
_geom_bond_distance
_geom_bond_site_symmetry_2
O1 H1 0.809(10) .
O1 C4 1.245(8) .
O2 H2 0.830(8) .
O2 C4 1.242(7) .
O3 H3 0.800(6) .
O3 C4 1.228(8) .
O4 H4 0.821(9) .
O4 C4 1.180(12) .
C1 H1A 0.9900 .
C1 H1B 0.9900 .
C1 C2 1.542(2) .
C1 C2 1.542(2) 12_667
C2 C1 1.542(2) 11_567
C2 C3 1.533(5) .
C2 C4 1.520(3) .
C3 C2 1.533(5) 2_565
C3 H3B 0.9900 .
C3 H3A 0.9900 .
C4 O2 1.242(7) 15_665
C4 O3 1.228(8) 15_665
O4S O4S 1.22(4) 16_565
O7S O7S 1.60(14) 11_566
O7S O7S 1.60(14) 12_666
O9S O9S 0.77(3) 8_666
O9S O9S 1.233(18) 9_676
O9S O9S 0.97(3) 16_565
O12S O12S 1.35(12) 2_665
O8S O8S 0.74(19) 6_565
O2S O2S 1.35(13) 5_656

loop_
_geom_hbond_atom_site_label_D
_geom_hbond_atom_site_label_H
_geom_hbond_atom_site_label_A
_geom_hbond_distance_DH
_geom_hbond_distance_HA
_geom_hbond_distance_DA
_geom_hbond_angle_DHA
_geom_hbond_site_symmetry_A
O1 H1 O4 0.809(10) 1.830(9) 2.622(13) 165.9(7) 7_556
O2 H2 O2 0.830(8) 2.237(12) 2.98(2) 148.3(12) 7_556
O3 H3 O3 0.800(6) 2.024(7) 2.750(14) 150.8(10) 7_556
O4 H4 O1 0.821(9) 1.817(9) 2.622(13) 166.4(2) 7_556

loop_
_twin_individual_id
_twin_individual_mass_fraction_refined
1 0.532(12)
2 0.468(12)
